data_4065714
loop_
_publ_author_name
'Lin, Yan'
'Yin, Jun'
'Yuan, Jingjing'
'Hu, Ming'
'Li, Ziyong'
'Yu, Guang-Ao'
'Liu, Sheng Hua'

_publ_section_title
;
 Synthesis, Characterization, and Properties of Binuclear Gold(I)
 Phosphine Alkynyl Complexes
;
_journal_issue 12
_journal_name_full Organometallics
_journal_page_first 2808
_journal_paper_doi 10.1021/om1000919
_journal_volume 29
_journal_year 2010
_chemical_formula_sum 'C42 H68 Au2 P2'
_chemical_formula_weight 1028.84
_chemical_name_systematic
; 
 ? 
;
_space_group_IT_number 2
_symmetry_cell_setting triclinic
_symmetry_space_group_name_Hall '-P 1'
_symmetry_space_group_name_H-M 'P -1'
_atom_sites_solution_hydrogens geom
_atom_sites_solution_primary direct
_atom_sites_solution_secondary difmap
_audit_creation_method SHELXL-97
_cell_angle_alpha 109.6070(10)
_cell_angle_beta 103.1490(10)
_cell_angle_gamma 100.197(2)
_cell_formula_units_Z 1
_cell_length_a 9.4064(9)
_cell_length_b 9.9279(9)
_cell_length_c 12.4727(11)
_cell_measurement_reflns_used 3870
_cell_measurement_temperature 293(2)
_cell_measurement_theta_max 28.16
_cell_measurement_theta_min 2.28
_cell_volume 1026.90(16)
_computing_cell_refinement 'Bruker SMART'
_computing_data_collection 'Bruker SMART'
_computing_data_reduction 'Bruker SAINT'
_computing_molecular_graphics 'Bruker SHELXTL'
_computing_publication_material 'Bruker SHELXTL'
_computing_structure_refinement 'SHELXL-97 (Sheldrick, 1997)'
_computing_structure_solution 'SHELXS-97 (Sheldrick, 1990)'
_diffrn_ambient_temperature 293(2)
_diffrn_measured_fraction_theta_full 0.608
_diffrn_measured_fraction_theta_max 0.608
_diffrn_measurement_device_type 'CCD area detector'
_diffrn_measurement_method 'phi and omega scans'
_diffrn_radiation_monochromator graphite
_diffrn_radiation_source 'fine-focus sealed tube'
_diffrn_radiation_type MoK\a
_diffrn_radiation_wavelength 0.71073
_diffrn_reflns_av_R_equivalents 0.0323
_diffrn_reflns_av_sigmaI/netI 0.0730
_diffrn_reflns_limit_h_max 12
_diffrn_reflns_limit_h_min -10
_diffrn_reflns_limit_k_max 10
_diffrn_reflns_limit_k_min -12
_diffrn_reflns_limit_l_max 14
_diffrn_reflns_limit_l_min -15
_diffrn_reflns_number 3876
_diffrn_reflns_theta_full 27.00
_diffrn_reflns_theta_max 27.00
_diffrn_reflns_theta_min 1.82
_exptl_absorpt_coefficient_mu 7.240
_exptl_absorpt_correction_type none
_exptl_crystal_colour yellow
_exptl_crystal_density_diffrn 1.664
_exptl_crystal_density_meas 0
_exptl_crystal_density_method 'not measured'
_exptl_crystal_F_000 508
_exptl_crystal_size_max 0.40
_exptl_crystal_size_mid 0.20
_exptl_crystal_size_min 0.10
_refine_diff_density_max 1.245
_refine_diff_density_min -1.352
_refine_diff_density_rms 0.121
_refine_ls_extinction_method none
_refine_ls_goodness_of_fit_ref 0.966
_refine_ls_hydrogen_treatment mixed
_refine_ls_matrix_type full
_refine_ls_number_parameters 208
_refine_ls_number_reflns 2714
_refine_ls_number_restraints 0
_refine_ls_restrained_S_all 0.966
_refine_ls_R_factor_all 0.0399
_refine_ls_R_factor_gt 0.0359
_refine_ls_shift/su_max 0.001
_refine_ls_shift/su_mean 0.000
_refine_ls_structure_factor_coef Fsqd
_refine_ls_weighting_details 'calc w=1/[\s^2^(Fo^2^)+(0.0311P)^2^+0.0000P] where P=(Fo^2^+2Fc^2^)/3'
_refine_ls_weighting_scheme calc
_refine_ls_wR_factor_gt 0.0858
_refine_ls_wR_factor_ref 0.0869
_reflns_number_gt 2395
_reflns_number_total 2714
_reflns_threshold_expression >2sigma(I)
_cod_data_source_file om1000919_si_002.cif
_cod_data_source_block 1101bt1
_cod_depositor_comments
;
The following automatic conversions were performed:

'_symmetry_cell_setting' value 'Triclinic' changed to 'triclinic'
according to /home/saulius/struct/CIF-dictionaries/cif_core.dic
dictionary named 'cif_core.dic' version 2.4.1 from 2010-06-29.

Automatic conversion script
Id: cif_fix_values 1715 2011-07-08 13:25:40Z adriana 
;
_cod_original_sg_symbol_H-M P-1
_cod_database_code 4065714

loop_
_symmetry_equiv_pos_as_xyz
'x, y, z'
'-x, -y, -z'

loop_
_atom_site_label
_atom_site_type_symbol
_atom_site_fract_x
_atom_site_fract_y
_atom_site_fract_z
_atom_site_U_iso_or_equiv
_atom_site_adp_type
_atom_site_occupancy
_atom_site_symmetry_multiplicity
_atom_site_calc_flag
_atom_site_refinement_flags
Au1 Au 0.70834(4) 0.68628(4) 0.16189(3) 0.03667(12) Uani 1 1 d .
C19 C 0.8044(10) 0.7865(10) 0.0692(8) 0.040(2) Uani 1 1 d .
P1 P 0.6026(2) 0.5824(2) 0.27313(19) 0.0311(4) Uani 1 1 d .
C1 C 0.6536(10) 0.4070(10) 0.2637(8) 0.039(2) Uani 1 1 d .
H1 H 0.7644 0.4353 0.2982 0.047 Uiso 1 1 calc R
C2 C 0.6178(13) 0.2986(12) 0.1357(10) 0.054(3) Uani 1 1 d .
H2A H 0.6647 0.3472 0.0917 0.064 Uiso 1 1 calc R
H2B H 0.5089 0.2650 0.0969 0.064 Uiso 1 1 calc R
C3 C 0.6792(15) 0.1649(12) 0.1361(12) 0.065(3) Uani 1 1 d .
H3A H 0.6486 0.0913 0.0548 0.078 Uiso 1 1 calc R
H3B H 0.7893 0.1977 0.1650 0.078 Uiso 1 1 calc R
C4 C 0.6213(17) 0.0927(13) 0.2151(15) 0.086(5) Uani 1 1 d .
H4A H 0.5125 0.0482 0.1804 0.104 Uiso 1 1 calc R
H4B H 0.6689 0.0142 0.2174 0.104 Uiso 1 1 calc R
C5 C 0.6548(15) 0.2020(12) 0.3374(12) 0.066(3) Uani 1 1 d .
H5A H 0.7640 0.2389 0.3750 0.079 Uiso 1 1 calc R
H5B H 0.6123 0.1539 0.3836 0.079 Uiso 1 1 calc R
C6 C 0.5894(12) 0.3325(10) 0.3386(10) 0.051(3) Uani 1 1 d .
H6A H 0.6155 0.4041 0.4202 0.061 Uiso 1 1 calc R
H6B H 0.4795 0.2973 0.3059 0.061 Uiso 1 1 calc R
C7 C 0.3913(9) 0.5374(9) 0.2241(8) 0.0329(17) Uani 1 1 d .
H7 H 0.3529 0.4379 0.1597 0.039 Uiso 1 1 calc R
C8 C 0.3179(10) 0.5333(11) 0.3211(9) 0.046(2) Uani 1 1 d .
H8A H 0.3500 0.4640 0.3540 0.055 Uiso 1 1 calc R
H8B H 0.3503 0.6311 0.3854 0.055 Uiso 1 1 calc R
C9 C 0.1449(11) 0.4852(12) 0.2678(11) 0.056(3) Uani 1 1 d .
H9A H 0.0994 0.4840 0.3300 0.067 Uiso 1 1 calc R
H9B H 0.1126 0.3850 0.2067 0.067 Uiso 1 1 calc R
C10 C 0.0890(11) 0.5899(13) 0.2128(11) 0.059(3) Uani 1 1 d .
H10A H -0.0202 0.5530 0.1751 0.070 Uiso 1 1 calc R
H10B H 0.1113 0.6880 0.2750 0.070 Uiso 1 1 calc R
C11 C 0.1660(10) 0.6001(12) 0.1211(10) 0.052(2) Uani 1 1 d .
H11A H 0.1341 0.6713 0.0905 0.062 Uiso 1 1 calc R
H11B H 0.1331 0.5040 0.0547 0.062 Uiso 1 1 calc R
C12 C 0.3391(10) 0.6467(11) 0.1706(9) 0.046(2) Uani 1 1 d .
H12A H 0.3741 0.7468 0.2320 0.056 Uiso 1 1 calc R
H12B H 0.3824 0.6463 0.1070 0.056 Uiso 1 1 calc R
C13 C 0.6741(9) 0.7071(9) 0.4321(8) 0.0359(18) Uani 1 1 d .
H13 H 0.6166 0.6647 0.4751 0.043 Uiso 1 1 calc R
C14 C 0.6535(12) 0.8628(11) 0.4512(10) 0.053(3) Uani 1 1 d .
H14A H 0.7043 0.9025 0.4043 0.064 Uiso 1 1 calc R
H14B H 0.5461 0.8538 0.4215 0.064 Uiso 1 1 calc R
C15 C 0.7141(12) 0.9705(12) 0.5788(11) 0.059(3) Uani 1 1 d .
H15A H 0.6549 0.9379 0.6243 0.071 Uiso 1 1 calc R
H15B H 0.7029 1.0673 0.5832 0.071 Uiso 1 1 calc R
C16 C 0.8795(12) 0.9846(12) 0.6343(11) 0.062(3) Uani 1 1 d .
H16A H 0.9118 1.0474 0.7189 0.074 Uiso 1 1 calc R
H16B H 0.9414 1.0306 0.5966 0.074 Uiso 1 1 calc R
C17 C 0.9011(13) 0.8319(13) 0.6178(11) 0.067(3) Uani 1 1 d .
H17A H 0.8477 0.7915 0.6631 0.080 Uiso 1 1 calc R
H17B H 1.0083 0.8418 0.6499 0.080 Uiso 1 1 calc R
C18 C 0.8429(10) 0.7225(11) 0.4859(9) 0.048(2) Uani 1 1 d .
H18A H 0.9011 0.7583 0.4411 0.057 Uiso 1 1 calc R
H18B H 0.8565 0.6261 0.4803 0.057 Uiso 1 1 calc R
C20 C 0.8678(12) 0.8618(11) 0.0290(9) 0.052(2) Uani 1 1 d .
C21 C 0.9379(17) 0.9519(14) -0.0189(12) 0.080(4) Uani 1 1 d .
H21 H 0.8803 0.9375 -0.0951 0.096 Uiso 1 1 calc R

loop_
_atom_site_aniso_label
_atom_site_aniso_U_11
_atom_site_aniso_U_22
_atom_site_aniso_U_33
_atom_site_aniso_U_23
_atom_site_aniso_U_13
_atom_site_aniso_U_12
Au1 0.03614(18) 0.0411(2) 0.0391(2) 0.01999(17) 0.01808(14) 0.00898(13)
C19 0.044(5) 0.040(5) 0.041(5) 0.018(5) 0.020(4) 0.012(4)
P1 0.0307(10) 0.0362(11) 0.0286(11) 0.0139(10) 0.0110(8) 0.0097(8)
C1 0.037(4) 0.047(5) 0.041(5) 0.024(5) 0.015(4) 0.015(4)
C2 0.067(7) 0.056(6) 0.044(6) 0.019(6) 0.024(5) 0.025(5)
C3 0.076(8) 0.047(6) 0.072(9) 0.009(7) 0.036(7) 0.027(6)
C4 0.103(11) 0.047(7) 0.124(15) 0.039(10) 0.043(10) 0.037(7)
C5 0.088(9) 0.052(6) 0.085(10) 0.037(7) 0.043(7) 0.042(6)
C6 0.064(6) 0.048(5) 0.065(7) 0.036(6) 0.037(5) 0.027(5)
C7 0.031(4) 0.029(4) 0.027(4) 0.004(4) 0.005(3) 0.001(3)
C8 0.043(5) 0.058(6) 0.044(6) 0.025(5) 0.020(4) 0.013(4)
C9 0.037(5) 0.061(6) 0.073(8) 0.026(6) 0.025(5) 0.012(4)
C10 0.029(4) 0.067(7) 0.071(8) 0.020(7) 0.006(5) 0.022(4)
C11 0.036(5) 0.063(7) 0.049(6) 0.017(6) 0.003(4) 0.021(4)
C12 0.040(5) 0.062(6) 0.040(6) 0.025(5) 0.008(4) 0.018(4)
C13 0.037(4) 0.040(5) 0.028(5) 0.012(4) 0.010(4) 0.008(3)
C14 0.049(6) 0.053(6) 0.053(7) 0.015(6) 0.008(5) 0.025(4)
C15 0.053(6) 0.047(6) 0.064(8) 0.007(6) 0.011(5) 0.020(5)
C16 0.051(6) 0.053(7) 0.046(7) -0.005(6) -0.001(5) -0.002(5)
C17 0.048(6) 0.073(8) 0.048(7) 0.009(7) -0.016(5) 0.011(5)
C18 0.034(4) 0.050(6) 0.043(6) 0.007(5) 0.001(4) 0.011(4)
C20 0.059(6) 0.044(6) 0.031(5) 0.003(5) 0.011(4) -0.006(4)
C21 0.097(10) 0.074(8) 0.051(7) 0.026(7) 0.019(7) -0.021(7)

loop_
_atom_type_symbol
_atom_type_description
_atom_type_scat_dispersion_real
_atom_type_scat_dispersion_imag
_atom_type_scat_source
C C 0.0033 0.0016 'International Tables Vol C Tables 4.2.6.8 and 6.1.1.4'
H H 0.0000 0.0000 'International Tables Vol C Tables 4.2.6.8 and 6.1.1.4'
P P 0.1023 0.0942 'International Tables Vol C Tables 4.2.6.8 and 6.1.1.4'
Au Au -2.0133 8.8022 'International Tables Vol C Tables 4.2.6.8 and 6.1.1.4'

loop_
_geom_angle_atom_site_label_1
_geom_angle_atom_site_label_2
_geom_angle_atom_site_label_3
_geom_angle
_geom_angle_site_symmetry_1
C19 Au1 P1 177.6(3) .
C20 C19 Au1 171.1(9) .
C13 P1 C1 106.2(4) .
C13 P1 C7 108.3(4) .
C1 P1 C7 107.4(4) .
C13 P1 Au1 110.9(2) .
C1 P1 Au1 111.1(3) .
C7 P1 Au1 112.6(2) .
C2 C1 C6 111.7(7) .
C2 C1 P1 112.5(5) .
C6 C1 P1 114.1(6) .
C2 C1 H1 105.9 .
C6 C1 H1 105.9 .
P1 C1 H1 105.9 .
C1 C2 C3 109.0(8) .
C1 C2 H2A 109.9 .
C3 C2 H2A 109.9 .
C1 C2 H2B 109.9 .
C3 C2 H2B 109.9 .
H2A C2 H2B 108.3 .
C4 C3 C2 112.3(9) .
C4 C3 H3A 109.1 .
C2 C3 H3A 109.1 .
C4 C3 H3B 109.1 .
C2 C3 H3B 109.1 .
H3A C3 H3B 107.9 .
C5 C4 C3 111.5(9) .
C5 C4 H4A 109.3 .
C3 C4 H4A 109.3 .
C5 C4 H4B 109.3 .
C3 C4 H4B 109.3 .
H4A C4 H4B 108.0 .
C4 C5 C6 111.6(9) .
C4 C5 H5A 109.3 .
C6 C5 H5A 109.3 .
C4 C5 H5B 109.3 .
C6 C5 H5B 109.3 .
H5A C5 H5B 108.0 .
C5 C6 C1 109.6(8) .
C5 C6 H6A 109.8 .
C1 C6 H6A 109.8 .
C5 C6 H6B 109.8 .
C1 C6 H6B 109.8 .
H6A C6 H6B 108.2 .
C8 C7 C12 109.8(8) .
C8 C7 P1 115.0(6) .
C12 C7 P1 110.2(5) .
C8 C7 H7 107.2 .
C12 C7 H7 107.2 .
P1 C7 H7 107.2 .
C9 C8 C7 109.9(8) .
C9 C8 H8A 109.7 .
C7 C8 H8A 109.7 .
C9 C8 H8B 109.7 .
C7 C8 H8B 109.7 .
H8A C8 H8B 108.2 .
C8 C9 C10 111.6(7) .
C8 C9 H9A 109.3 .
C10 C9 H9A 109.3 .
C8 C9 H9B 109.3 .
C10 C9 H9B 109.3 .
H9A C9 H9B 108.0 .
C11 C10 C9 109.9(9) .
C11 C10 H10A 109.7 .
C9 C10 H10A 109.7 .
C11 C10 H10B 109.7 .
C9 C10 H10B 109.7 .
H10A C10 H10B 108.2 .
C10 C11 C12 113.4(8) .
C10 C11 H11A 108.9 .
C12 C11 H11A 108.9 .
C10 C11 H11B 108.9 .
C12 C11 H11B 108.9 .
H11A C11 H11B 107.7 .
C11 C12 C7 109.4(7) .
C11 C12 H12A 109.8 .
C7 C12 H12A 109.8 .
C11 C12 H12B 109.8 .
C7 C12 H12B 109.8 .
H12A C12 H12B 108.2 .
C18 C13 C14 108.7(8) .
C18 C13 P1 111.3(7) .
C14 C13 P1 111.6(6) .
C18 C13 H13 108.4 .
C14 C13 H13 108.4 .
P1 C13 H13 108.4 .
C15 C14 C13 113.9(7) .
C15 C14 H14A 108.8 .
C13 C14 H14A 108.8 .
C15 C14 H14B 108.8 .
C13 C14 H14B 108.8 .
H14A C14 H14B 107.7 .
C14 C15 C16 112.2(10) .
C14 C15 H15A 109.2 .
C16 C15 H15A 109.2 .
C14 C15 H15B 109.2 .
C16 C15 H15B 109.2 .
H15A C15 H15B 107.9 .
C15 C16 C17 109.8(8) .
C15 C16 H16A 109.7 .
C17 C16 H16A 109.7 .
C15 C16 H16B 109.7 .
C17 C16 H16B 109.7 .
H16A C16 H16B 108.2 .
C16 C17 C18 112.8(8) .
C16 C17 H17A 109.0 .
C18 C17 H17A 109.0 .
C16 C17 H17B 109.0 .
C18 C17 H17B 109.0 .
H17A C17 H17B 107.8 .
C13 C18 C17 110.2(9) .
C13 C18 H18A 109.6 .
C17 C18 H18A 109.6 .
C13 C18 H18B 109.6 .
C17 C18 H18B 109.6 .
H18A C18 H18B 108.1 .
C19 C20 C21 178.1(13) .
C21 C21 C20 133.4(16) 2_775
C21 C21 H21 113.3 2_775
C20 C21 H21 113.3 .

loop_
_geom_bond_atom_site_label_1
_geom_bond_atom_site_label_2
_geom_bond_distance
_geom_bond_site_symmetry_2
Au1 C19 2.018(8) .
Au1 P1 2.2807(18) .
C19 C20 1.181(11) .
P1 C13 1.835(9) .
P1 C1 1.861(8) .
P1 C7 1.864(8) .
C1 C2 1.515(14) .
C1 C6 1.531(10) .
C1 H1 0.9800 .
C2 C3 1.539(14) .
C2 H2A 0.9700 .
C2 H2B 0.9700 .
C3 C4 1.536(16) .
C3 H3A 0.9700 .
C3 H3B 0.9700 .
C4 C5 1.467(19) .
C4 H4A 0.9700 .
C4 H4B 0.9700 .
C5 C6 1.527(12) .
C5 H5A 0.9700 .
C5 H5B 0.9700 .
C6 H6A 0.9700 .
C6 H6B 0.9700 .
C7 C8 1.531(13) .
C7 C12 1.547(10) .
C7 H7 0.9800 .
C8 C9 1.529(13) .
C8 H8A 0.9700 .
C8 H8B 0.9700 .
C9 C10 1.528(13) .
C9 H9A 0.9700 .
C9 H9B 0.9700 .
C10 C11 1.506(16) .
C10 H10A 0.9700 .
C10 H10B 0.9700 .
C11 C12 1.526(12) .
C11 H11A 0.9700 .
C11 H11B 0.9700 .
C12 H12A 0.9700 .
C12 H12B 0.9700 .
C13 C18 1.535(12) .
C13 C14 1.538(12) .
C13 H13 0.9800 .
C14 C15 1.493(16) .
C14 H14A 0.9700 .
C14 H14B 0.9700 .
C15 C16 1.513(15) .
C15 H15A 0.9700 .
C15 H15B 0.9700 .
C16 C17 1.517(16) .
C16 H16A 0.9700 .
C16 H16B 0.9700 .
C17 C18 1.538(16) .
C17 H17A 0.9700 .
C17 H17B 0.9700 .
C18 H18A 0.9700 .
C18 H18B 0.9700 .
C20 C21 1.386(13) .
C21 C21 1.25(2) 2_775
C21 H21 0.9300 .

loop_
_geom_torsion_atom_site_label_1
_geom_torsion_atom_site_label_2
_geom_torsion_atom_site_label_3
_geom_torsion_atom_site_label_4
_geom_torsion
_geom_torsion_site_symmetry_4
P1 Au1 C19 C20 9(10) .
C19 Au1 P1 C13 -18(6) .
C19 Au1 P1 C1 -136(6) .
C19 Au1 P1 C7 104(6) .
C13 P1 C1 C2 -173.4(7) .
C7 P1 C1 C2 70.9(7) .
Au1 P1 C1 C2 -52.7(7) .
C13 P1 C1 C6 58.0(7) .
C7 P1 C1 C6 -57.7(8) .
Au1 P1 C1 C6 178.7(6) .
C6 C1 C2 C3 -56.3(11) .
P1 C1 C2 C3 173.9(7) .
C1 C2 C3 C4 53.8(13) .
C2 C3 C4 C5 -54.7(14) .
C3 C4 C5 C6 56.1(14) .
C4 C5 C6 C1 -57.9(13) .
C2 C1 C6 C5 58.4(11) .
P1 C1 C6 C5 -172.6(8) .
C13 P1 C7 C8 -31.4(7) .
C1 P1 C7 C8 82.9(7) .
Au1 P1 C7 C8 -154.4(6) .
C13 P1 C7 C12 93.3(7) .
C1 P1 C7 C12 -152.3(7) .
Au1 P1 C7 C12 -29.7(7) .
C12 C7 C8 C9 58.8(10) .
P1 C7 C8 C9 -176.3(6) .
C7 C8 C9 C10 -58.4(13) .
C8 C9 C10 C11 55.6(13) .
C9 C10 C11 C12 -55.2(12) .
C10 C11 C12 C7 56.4(12) .
C8 C7 C12 C11 -57.2(10) .
P1 C7 C12 C11 175.1(7) .
C1 P1 C13 C18 52.6(6) .
C7 P1 C13 C18 167.8(5) .
Au1 P1 C13 C18 -68.2(5) .
C1 P1 C13 C14 174.3(7) .
C7 P1 C13 C14 -70.6(7) .
Au1 P1 C13 C14 53.4(7) .
C18 C13 C14 C15 -55.1(11) .
P1 C13 C14 C15 -178.2(7) .
C13 C14 C15 C16 55.3(12) .
C14 C15 C16 C17 -53.6(13) .
C15 C16 C17 C18 55.7(15) .
C14 C13 C18 C17 54.7(10) .
P1 C13 C18 C17 178.0(6) .
C16 C17 C18 C13 -57.6(12) .
Au1 C19 C20 C21 -85(35) .
C19 C20 C21 C21 127(34) 2_775
